data_7714611
loop_
_publ_author_name
'Hu, Cheng-An'
'Qin, Jian-Peng'
'Pan, Chun-Yang'

_publ_section_title
;
 Seeking environmentally friendly halide perovskite photocatalysts:
 synthesis, structure and photocatalytic performance exploration.
;
_journal_issue 2
_journal_name_full 'Dalton transactions (Cambridge, England : 2003)'
_journal_page_first 512
_journal_page_last 519
_journal_paper_doi 10.1039/d3dt02990e
_journal_volume 53
_journal_year 2024
_chemical_formula_moiety '0.5(Bi2 Br10), 2(C5 H9 N2)'
_chemical_formula_sum 'C10 H18 Bi Br5 N4'
_chemical_formula_weight 802.81
_space_group_crystal_system monoclinic
_space_group_IT_number 12
_space_group_name_Hall '-C 2y'
_space_group_name_H-M_alt 'C 1 2/m 1'
_atom_sites_solution_hydrogens geom
_atom_sites_solution_primary iterative
_audit_creation_date 2023-01-06
_audit_creation_method
;
Olex2 1.2
(compiled 2018.05.29 svn.r3508 for OlexSys, GUI svn.r5506)
;
_audit_update_record
;
2023-01-11 deposited with the CCDC.	2023-11-20 downloaded from the CCDC.
;
_cell_angle_alpha 90
_cell_angle_beta 113.558(2)
_cell_angle_gamma 90
_cell_formula_units_Z 4
_cell_length_a 14.7839(12)
_cell_length_b 16.9690(10)
_cell_length_c 8.5719(6)
_cell_measurement_reflns_used 6761
_cell_measurement_temperature 150(2)
_cell_measurement_theta_max 26.36
_cell_measurement_theta_min 3.01
_cell_volume 1971.2(2)
_computing_cell_refinement 'SAINT V8.40A (?, 2016)'
_computing_data_reduction 'SAINT V8.40A (?, 2016)'
_computing_molecular_graphics 'Olex2 (Dolomanov et al., 2009)'
_computing_publication_material 'Olex2 (Dolomanov et al., 2009)'
_computing_structure_refinement 'ShelXL (Sheldrick, 2015)'
_computing_structure_solution 'olex2.solve (Bourhis et al., 2015)'
_diffrn_ambient_temperature 150.0
_diffrn_measured_fraction_theta_full 0.989
_diffrn_measured_fraction_theta_max 0.988
_diffrn_measurement_device_type 'Bruker APEX-II CCD'
_diffrn_measurement_method '\f and \w scans'
_diffrn_radiation_type MoK\a
_diffrn_radiation_wavelength 0.71073
_diffrn_reflns_av_R_equivalents 0.0599
_diffrn_reflns_av_unetI/netI 0.0315
_diffrn_reflns_Laue_measured_fraction_full 0.989
_diffrn_reflns_Laue_measured_fraction_max 0.988
_diffrn_reflns_limit_h_max 18
_diffrn_reflns_limit_h_min -18
_diffrn_reflns_limit_k_max 21
_diffrn_reflns_limit_k_min -21
_diffrn_reflns_limit_l_max 10
_diffrn_reflns_limit_l_min -10
_diffrn_reflns_number 20869
_diffrn_reflns_point_group_measured_fraction_full 0.989
_diffrn_reflns_point_group_measured_fraction_max 0.988
_diffrn_reflns_theta_full 25.242
_diffrn_reflns_theta_max 26.397
_diffrn_reflns_theta_min 3.006
_diffrn_standards_number 0
_exptl_absorpt_coefficient_mu 19.076
_exptl_absorpt_correction_T_max 0.0276
_exptl_absorpt_correction_T_min 0.0062
_exptl_absorpt_correction_type none
_exptl_absorpt_process_details
;
SADABS-2016/2 (Bruker,2016/2) was used for absorption correction.
wR2(int) was 0.1421 before and 0.0688 after correction.
The Ratio of minimum to maximum transmission is 0.2246.
The \l/2 correction factor is Not present.
;
_exptl_crystal_density_diffrn 2.705
_exptl_crystal_description block
_exptl_crystal_F_000 1456
_refine_diff_density_max 2.169
_refine_diff_density_min -0.924
_refine_diff_density_rms 0.157
_refine_ls_extinction_method none
_refine_ls_goodness_of_fit_ref 1.048
_refine_ls_hydrogen_treatment constr
_refine_ls_matrix_type full
_refine_ls_number_parameters 98
_refine_ls_number_reflns 2078
_refine_ls_number_restraints 0
_refine_ls_restrained_S_all 1.048
_refine_ls_R_factor_all 0.0299
_refine_ls_R_factor_gt 0.0277
_refine_ls_shift/su_max 0.001
_refine_ls_shift/su_mean 0.000
_refine_ls_structure_factor_coef Fsqd
_refine_ls_weighting_details 'w=1/[\s^2^(Fo^2^)+(0.0417P)^2^+8.4802P] where P=(Fo^2^+2Fc^2^)/3'
_refine_ls_weighting_scheme calc
_refine_ls_wR_factor_gt 0.0724
_refine_ls_wR_factor_ref 0.0735
_reflns_Friedel_coverage 0.000
_reflns_number_gt 1954
_reflns_number_total 2078
_reflns_threshold_expression 'I > 2\s(I)'
_cod_data_source_file d3dt02990e2.cif
_cod_data_source_block h18
_cod_depositor_comments 'Adding full bibliography for 7714610--7714612.cif.'
_cod_database_code 7714611
_shelx_shelxl_version_number 2018/3
_shelx_space_group_comment
;
The symmetry employed for this shelxl refinement is uniquely defined
by the following loop, which should always be used as a source of
symmetry information in preference to the above space-group names.
They are only intended as comments.
;
_olex2_refinement_description
;
1. Fixed Uiso
 At 1.2 times of:
  All C(H) groups, All C(H,H) groups, All N(H) groups
 At 1.5 times of:
  All C(H,H,H) groups
2.a Secondary CH2 refined with riding coordinates:
 C2(H2A,H2B)
2.b Aromatic/amide H refined with riding coordinates:
 N3(H3), C1AA(H1AA), C5(H5), C6(H6)
2.c Idealised Me refined as rotating group:
 C0AA(H0AA,H0AB,H0AC)
;
_olex2_submission_special_instructions 'No special instructions were received'

loop_
_space_group_symop_operation_xyz
'x, y, z'
'-x, y, -z'
'x+1/2, y+1/2, z'
'-x+1/2, y+1/2, -z'
'-x, -y, -z'
'x, -y, z'
'-x+1/2, -y+1/2, -z'
'x+1/2, -y+1/2, z'

loop_
_atom_site_label
_atom_site_type_symbol
_atom_site_fract_x
_atom_site_fract_y
_atom_site_fract_z
_atom_site_U_iso_or_equiv
_atom_site_adp_type
_atom_site_occupancy
_atom_site_site_symmetry_order
_atom_site_calc_flag
_atom_site_refinement_flags_posn
_atom_site_refinement_flags_adp
_atom_site_refinement_flags_occupancy
_atom_site_disorder_assembly
_atom_site_disorder_group
Bi1 Bi 0.33922(2) 0.500000 0.45645(3) 0.02753(11) Uani 1 2 d S T P . .
Br3 Br 0.18260(6) 0.500000 0.13793(10) 0.03705(19) Uani 1 2 d S T P . .
Br1 Br 0.52939(5) 0.500000 0.75115(9) 0.03261(17) Uani 1 2 d S T P . .
Br4 Br 0.34187(4) 0.66812(3) 0.47467(6) 0.03454(15) Uani 1 1 d . . . . .
Br2 Br 0.23451(7) 0.500000 0.65529(12) 0.0448(2) Uani 1 2 d S T P . .
N2 N 0.3877(3) 0.7758(3) 1.0997(6) 0.0350(10) Uani 1 1 d . . . . .
N3 N 0.3332(4) 0.7192(3) 0.8553(6) 0.0425(11) Uani 1 1 d . . . . .
H3 H 0.305123 0.711354 0.744655 0.051 Uiso 1 1 calc R . . . .
C0AA C 0.5099(5) 0.8737(4) 1.2749(8) 0.0474(14) Uani 1 1 d . . . . .
H0AA H 0.512927 0.896511 1.172047 0.071 Uiso 1 1 calc GR . . . .
H0AB H 0.560667 0.832897 1.320283 0.071 Uiso 1 1 calc GR . . . .
H0AC H 0.521312 0.915073 1.360390 0.071 Uiso 1 1 calc GR . . . .
C1AA C 0.4140(4) 0.6982(3) 1.1264(7) 0.0362(12) Uani 1 1 d . . . . .
H1AA H 0.450294 0.673969 1.233277 0.043 Uiso 1 1 calc R . . . .
C5 C 0.3376(4) 0.7875(4) 0.9331(7) 0.0377(12) Uani 1 1 d . . . . .
H5 H 0.310114 0.835975 0.879886 0.045 Uiso 1 1 calc R . . . .
C2 C 0.4104(5) 0.8379(3) 1.2319(8) 0.0448(14) Uani 1 1 d . . . . .
H2A H 0.407726 0.814838 1.336079 0.054 Uiso 1 1 calc R . . . .
H2B H 0.359589 0.879739 1.190760 0.054 Uiso 1 1 calc R . . . .
C6 C 0.3798(4) 0.6627(3) 0.9755(7) 0.0379(12) Uani 1 1 d . . . . .
H6 H 0.386208 0.608392 0.954749 0.046 Uiso 1 1 calc R . . . .

loop_
_atom_site_aniso_label
_atom_site_aniso_U_11
_atom_site_aniso_U_22
_atom_site_aniso_U_33
_atom_site_aniso_U_23
_atom_site_aniso_U_13
_atom_site_aniso_U_12
Bi1 0.02822(16) 0.02492(15) 0.02887(16) 0.000 0.01081(11) 0.000
Br3 0.0340(4) 0.0298(4) 0.0388(4) 0.000 0.0056(3) 0.000
Br1 0.0342(4) 0.0293(3) 0.0318(4) 0.000 0.0105(3) 0.000
Br4 0.0415(3) 0.0270(3) 0.0323(3) 0.00071(18) 0.0118(2) 0.00139(19)
Br2 0.0512(5) 0.0411(4) 0.0545(5) 0.000 0.0341(4) 0.000
N2 0.038(3) 0.032(2) 0.039(2) -0.0032(18) 0.020(2) -0.0036(19)
N3 0.042(3) 0.045(3) 0.036(2) -0.004(2) 0.010(2) -0.001(2)
C0AA 0.049(4) 0.046(3) 0.046(3) -0.010(3) 0.018(3) -0.009(3)
C1AA 0.037(3) 0.030(3) 0.040(3) 0.001(2) 0.014(2) 0.003(2)
C5 0.035(3) 0.040(3) 0.037(3) 0.003(2) 0.014(2) -0.002(2)
C2 0.055(4) 0.036(3) 0.052(3) -0.013(3) 0.031(3) -0.009(3)
C6 0.035(3) 0.030(3) 0.044(3) -0.004(2) 0.011(2) 0.004(2)

loop_
_atom_type_symbol
_atom_type_description
_atom_type_scat_dispersion_real
_atom_type_scat_dispersion_imag
_atom_type_scat_source
C C 0.0033 0.0016 'International Tables Vol C Tables 4.2.6.8 and 6.1.1.4'
H H 0.0000 0.0000 'International Tables Vol C Tables 4.2.6.8 and 6.1.1.4'
Bi Bi -4.1077 10.2566 'International Tables Vol C Tables 4.2.6.8 and 6.1.1.4'
Br Br -0.2901 2.4595 'International Tables Vol C Tables 4.2.6.8 and 6.1.1.4'
N N 0.0061 0.0033 'International Tables Vol C Tables 4.2.6.8 and 6.1.1.4'

loop_
_geom_angle_atom_site_label_1
_geom_angle_atom_site_label_2
_geom_angle_atom_site_label_3
_geom_angle
_geom_angle_site_symmetry_1
_geom_angle_site_symmetry_3
_geom_angle_publ_flag
Br3 Bi1 Br1 168.18(3) . . ?
Br3 Bi1 Br1 84.49(2) . 5_666 ?
Br3 Bi1 Br4 92.376(11) . . ?
Br3 Bi1 Br4 92.377(11) . 6_565 ?
Br1 Bi1 Br1 83.69(2) . 5_666 ?
Br4 Bi1 Br1 91.902(12) . 5_666 ?
Br4 Bi1 Br1 91.901(12) 6_565 5_666 ?
Br4 Bi1 Br1 88.018(11) 6_565 . ?
Br4 Bi1 Br1 88.019(11) . . ?
Br4 Bi1 Br4 174.18(2) . 6_565 ?
Br2 Bi1 Br3 98.96(3) . . ?
Br2 Bi1 Br1 176.55(2) . 5_666 ?
Br2 Bi1 Br1 92.86(3) . . ?
Br2 Bi1 Br4 87.970(12) . 6_565 ?
Br2 Bi1 Br4 87.969(12) . . ?
Bi1 Br1 Bi1 96.31(2) . 5_666 ?
C1AA N2 C2 126.5(5) . . ?
C5 N2 C1AA 108.7(5) . . ?
C5 N2 C2 124.8(5) . . ?
C5 N3 C6 108.9(5) . . ?
C6 C1AA N2 107.5(5) . . ?
N3 C5 N2 107.7(5) . . ?
N2 C2 C0AA 112.1(5) . . ?
C1AA C6 N3 107.2(5) . . ?

loop_
_geom_bond_atom_site_label_1
_geom_bond_atom_site_label_2
_geom_bond_distance
_geom_bond_site_symmetry_2
_geom_bond_publ_flag
Bi1 Br3 2.7861(8) . ?
Bi1 Br1 2.9341(8) . ?
Bi1 Br1 3.1150(8) 5_666 ?
Bi1 Br4 2.8566(5) . ?
Bi1 Br4 2.8566(5) 6_565 ?
Bi1 Br2 2.7223(9) . ?
N2 C1AA 1.367(7) . ?
N2 C5 1.335(7) . ?
N2 C2 1.485(7) . ?
N3 C5 1.325(8) . ?
N3 C6 1.375(7) . ?
C0AA C2 1.495(9) . ?
C1AA C6 1.330(8) . ?
